data_7712925
loop_
_publ_author_name
'Stephens, Liam J.'
'Dallerba, Elena'
'Kelderman, Jenisi T. A.'
'Levina, Aviva'
'Werrett, Melissa V.'
'Lay, Peter A.'
'Massi, Massimiliano'
'Andrews, Philip C.'

_publ_section_title
;
 Synthesis and the photophysical and biological properties of tricarbonyl
 Re(I) diimine complexes bound to thiotetrazolato ligands.
;
_journal_issue 15
_journal_name_full 'Dalton transactions (Cambridge, England : 2003)'
_journal_page_first 4835
_journal_page_last 4848
_journal_paper_doi 10.1039/d2dt03237f
_journal_volume 52
_journal_year 2023
_chemical_formula_moiety 'C23 H19 N6 O3 Re S, C2 H6 O S'
_chemical_formula_sum 'C25 H25 N6 O4 Re S2'
_chemical_formula_weight 723.83
_space_group_crystal_system triclinic
_space_group_IT_number 2
_space_group_name_Hall '-P 1'
_space_group_name_H-M_alt 'P -1'
_atom_sites_solution_hydrogens geom
_atom_sites_solution_primary dual
_audit_creation_method SHELXL-2018/3
_audit_update_record
;
2023-02-21 deposited with the CCDC.	2023-03-14 downloaded from the CCDC.
;
_cell_angle_alpha 77.598(2)
_cell_angle_beta 77.198(2)
_cell_angle_gamma 88.275(2)
_cell_formula_units_Z 2
_cell_length_a 10.1365(2)
_cell_length_b 11.5551(2)
_cell_length_c 12.4450(3)
_cell_measurement_reflns_used 9250
_cell_measurement_temperature 123(2)
_cell_measurement_theta_max 29.5720
_cell_measurement_theta_min 3.5790
_cell_volume 1388.02(5)
_computing_cell_refinement 'CrysAlisPro 1.171.40.81a (Rigaku OD, 2020)'
_computing_data_collection 'CrysAlisPro 1.171.40.81a (Rigaku OD, 2020)'
_computing_data_reduction 'CrysAlisPro 1.171.40.81a (Rigaku OD, 2020)'
_computing_structure_refinement 'SHELXL-2018/3 (Sheldrick, 2018)'
_computing_structure_solution 'SHELXT 2018/2 (Sheldrick, 2018)'
_diffrn_ambient_temperature 123(2)
_diffrn_detector_area_resol_mean 10.0000
_diffrn_measured_fraction_theta_full 0.998
_diffrn_measured_fraction_theta_max 0.998
_diffrn_measurement_device_type 'XtaLAB Synergy, Dualflex, HyPix'
_diffrn_measurement_method '\w scans'
_diffrn_radiation_type MoK\a
_diffrn_radiation_wavelength 0.71073
_diffrn_reflns_av_R_equivalents 0.0520
_diffrn_reflns_av_unetI/netI 0.0522
_diffrn_reflns_Laue_measured_fraction_full 0.998
_diffrn_reflns_Laue_measured_fraction_max 0.998
_diffrn_reflns_limit_h_max 12
_diffrn_reflns_limit_h_min -12
_diffrn_reflns_limit_k_max 14
_diffrn_reflns_limit_k_min -14
_diffrn_reflns_limit_l_max 15
_diffrn_reflns_limit_l_min -15
_diffrn_reflns_number 16868
_diffrn_reflns_point_group_measured_fraction_full 0.998
_diffrn_reflns_point_group_measured_fraction_max 0.998
_diffrn_reflns_theta_full 25.242
_diffrn_reflns_theta_max 25.998
_diffrn_reflns_theta_min 3.437
_diffrn_source 'micro-focus sealed X-ray tube'
_exptl_absorpt_coefficient_mu 4.570
_exptl_absorpt_correction_T_max 1.00000
_exptl_absorpt_correction_T_min 0.93924
_exptl_absorpt_correction_type multi-scan
_exptl_absorpt_process_details
;
CrysAlisPro 1.171.40.81a (Rigaku Oxford Diffraction, 2020)
Empirical absorption correction using spherical harmonics,
implemented in SCALE3 ABSPACK scaling algorithm.
;
_exptl_crystal_colour blue
_exptl_crystal_density_diffrn 1.732
_exptl_crystal_description plate
_exptl_crystal_F_000 712
_exptl_crystal_size_max 0.120
_exptl_crystal_size_mid 0.110
_exptl_crystal_size_min 0.080
_refine_diff_density_max 0.965
_refine_diff_density_min -0.563
_refine_diff_density_rms 0.124
_refine_ls_extinction_method none
_refine_ls_goodness_of_fit_ref 1.008
_refine_ls_hydrogen_treatment constr
_refine_ls_matrix_type full
_refine_ls_number_parameters 348
_refine_ls_number_reflns 5454
_refine_ls_number_restraints 0
_refine_ls_restrained_S_all 1.008
_refine_ls_R_factor_all 0.0312
_refine_ls_R_factor_gt 0.0266
_refine_ls_shift/su_max 0.001
_refine_ls_shift/su_mean 0.000
_refine_ls_structure_factor_coef Fsqd
_refine_ls_weighting_details 'w=1/[\s^2^(Fo^2^)+(0.0164P)^2^] where P=(Fo^2^+2Fc^2^)/3'
_refine_ls_weighting_scheme calc
_refine_ls_wR_factor_gt 0.0538
_refine_ls_wR_factor_ref 0.0554
_reflns_Friedel_coverage 0.000
_reflns_number_gt 4935
_reflns_number_total 5454
_reflns_threshold_expression 'I > 2\s(I)'
_cod_data_source_file d2dt03237f2.cif
_cod_data_source_block ls-2-84
_cod_database_code 7712925
_shelx_shelxl_version_number 2018/3
_shelx_space_group_comment
;
The symmetry employed for this shelxl refinement is uniquely defined
by the following loop, which should always be used as a source of
symmetry information in preference to the above space-group names.
They are only intended as comments.
;
_shelx_estimated_absorpt_t_min 0.610
_shelx_estimated_absorpt_t_max 0.711

loop_
_space_group_symop_operation_xyz
'x, y, z'
'-x, -y, -z'

loop_
_atom_site_label
_atom_site_type_symbol
_atom_site_fract_x
_atom_site_fract_y
_atom_site_fract_z
_atom_site_U_iso_or_equiv
_atom_site_adp_type
_atom_site_occupancy
_atom_site_site_symmetry_order
_atom_site_calc_flag
_atom_site_refinement_flags_posn
_atom_site_refinement_flags_adp
_atom_site_refinement_flags_occupancy
_atom_site_disorder_assembly
_atom_site_disorder_group
Re1 Re 0.34007(2) 0.26207(2) 0.47376(2) 0.01358(5) Uani 1 1 d . . . . .
S1 S 0.67956(9) 0.22382(8) 0.57258(8) 0.0182(2) Uani 1 1 d . . . . .
O1 O 0.5411(3) 0.4719(2) 0.3696(2) 0.0258(6) Uani 1 1 d . . . . .
N1 N 0.4014(3) 0.2316(2) 0.6346(3) 0.0152(6) Uani 1 1 d . . . . .
C1 C 0.5250(4) 0.2166(3) 0.6595(3) 0.0140(7) Uani 1 1 d . . . . .
S2 S -0.21294(10) 0.57748(9) 1.00506(9) 0.0257(2) Uani 1 1 d . . . . .
O2 O 0.5530(3) 0.0969(3) 0.3721(3) 0.0317(7) Uani 1 1 d . . . . .
N2 N 0.3068(3) 0.2208(3) 0.7333(3) 0.0177(7) Uani 1 1 d . . . . .
C2 C 0.5927(4) 0.1668(3) 0.8482(3) 0.0165(8) Uani 1 1 d . . . . .
O3 O 0.2358(3) 0.2924(2) 0.2556(2) 0.0289(7) Uani 1 1 d . . . . .
N3 N 0.3642(3) 0.1995(3) 0.8181(3) 0.0193(7) Uani 1 1 d . . . . .
C3 C 0.6374(4) 0.2567(3) 0.8899(3) 0.0179(8) Uani 1 1 d . . . . .
O4 O -0.1403(3) 0.4982(2) 0.9311(2) 0.0301(7) Uani 1 1 d . . . . .
N4 N 0.5003(3) 0.1954(3) 0.7731(3) 0.0144(6) Uani 1 1 d . . . . .
C4 C 0.7213(4) 0.2256(3) 0.9660(3) 0.0222(9) Uani 1 1 d . . . . .
H4 H 0.754164 0.285753 0.995169 0.027 Uiso 1 1 calc R U . . .
N5 N 0.1772(3) 0.3609(2) 0.5564(2) 0.0131(6) Uani 1 1 d . . . . .
C5 C 0.7580(4) 0.1090(3) 1.0002(3) 0.0225(9) Uani 1 1 d . . . . .
N6 N 0.1815(3) 0.1309(2) 0.5624(3) 0.0145(6) Uani 1 1 d . . . . .
C6 C 0.7135(4) 0.0220(3) 0.9540(3) 0.0210(8) Uani 1 1 d . . . . .
H6 H 0.740316 -0.057593 0.975557 0.025 Uiso 1 1 calc R U . . .
C7 C 0.6306(4) 0.0489(3) 0.8769(3) 0.0178(8) Uani 1 1 d . . . . .
C8 C 0.5984(4) 0.3840(3) 0.8530(4) 0.0273(10) Uani 1 1 d . . . . .
H8A H 0.502410 0.393381 0.885696 0.041 Uiso 1 1 calc R U . . .
H8B H 0.614172 0.405050 0.770577 0.041 Uiso 1 1 calc R U . . .
H8C H 0.653254 0.436208 0.878991 0.041 Uiso 1 1 calc R U . . .
C9 C 0.8418(5) 0.0760(4) 1.0892(4) 0.0320(10) Uani 1 1 d . . . . .
H9A H 0.820216 -0.005928 1.130352 0.048 Uiso 1 1 calc R U . . .
H9B H 0.821022 0.129293 1.142000 0.048 Uiso 1 1 calc R U . . .
H9C H 0.938203 0.083255 1.052649 0.048 Uiso 1 1 calc R U . . .
C10 C 0.5837(4) -0.0459(3) 0.8268(3) 0.0247(9) Uani 1 1 d . . . . .
H10A H 0.486439 -0.038301 0.829881 0.037 Uiso 1 1 calc R U . . .
H10B H 0.601279 -0.124100 0.869878 0.037 Uiso 1 1 calc R U . . .
H10C H 0.632796 -0.036893 0.748167 0.037 Uiso 1 1 calc R U . . .
C11 C 0.1814(4) 0.4798(3) 0.5492(3) 0.0172(8) Uani 1 1 d . . . . .
H11 H 0.257358 0.524604 0.501448 0.021 Uiso 1 1 calc R U . . .
C12 C 0.0798(4) 0.5375(3) 0.6086(3) 0.0197(8) Uani 1 1 d . . . . .
H12 H 0.085864 0.620736 0.601687 0.024 Uiso 1 1 calc R U . . .
C13 C -0.0313(4) 0.4738(3) 0.6784(3) 0.0228(9) Uani 1 1 d . . . . .
H13 H -0.101770 0.512079 0.721063 0.027 Uiso 1 1 calc R U . . .
C14 C -0.0379(4) 0.3522(3) 0.6850(3) 0.0186(8) Uani 1 1 d . . . . .
H14 H -0.114070 0.306648 0.731212 0.022 Uiso 1 1 calc R U . . .
C15 C 0.0679(4) 0.2981(3) 0.6234(3) 0.0141(7) Uani 1 1 d . . . . .
C16 C 0.0687(4) 0.1699(3) 0.6251(3) 0.0153(8) Uani 1 1 d . . . . .
C17 C -0.0377(4) 0.0935(3) 0.6858(3) 0.0205(8) Uani 1 1 d . . . . .
H17 H -0.115616 0.122248 0.729646 0.025 Uiso 1 1 calc R U . . .
C18 C -0.0287(4) -0.0257(3) 0.6816(4) 0.0240(9) Uani 1 1 d . . . . .
H18 H -0.100449 -0.079543 0.722562 0.029 Uiso 1 1 calc R U . . .
C19 C 0.0854(4) -0.0650(3) 0.6173(4) 0.0243(9) Uani 1 1 d . . . . .
H19 H 0.093041 -0.146126 0.613184 0.029 Uiso 1 1 calc R U . . .
C20 C 0.1884(4) 0.0149(3) 0.5590(3) 0.0201(8) Uani 1 1 d . . . . .
H20 H 0.266928 -0.012710 0.514863 0.024 Uiso 1 1 calc R U . . .
C21 C 0.4680(4) 0.3912(3) 0.4083(3) 0.0198(8) Uani 1 1 d . . . . .
C22 C 0.4757(4) 0.1590(3) 0.4122(3) 0.0197(8) Uani 1 1 d . . . . .
C23 C 0.2761(4) 0.2829(3) 0.3374(3) 0.0181(8) Uani 1 1 d . . . . .
C24 C -0.0984(5) 0.6952(4) 0.9918(4) 0.0343(11) Uani 1 1 d . . . . .
H24A H -0.012165 0.662745 1.006500 0.051 Uiso 1 1 calc R U . . .
H24B H -0.136306 0.743871 1.046426 0.051 Uiso 1 1 calc R U . . .
H24C H -0.083511 0.744161 0.915275 0.051 Uiso 1 1 calc R U . . .
C25 C -0.2071(5) 0.5044(4) 1.1456(4) 0.0357(11) Uani 1 1 d . . . . .
H25A H -0.266636 0.434045 1.168873 0.053 Uiso 1 1 calc R U . . .
H25B H -0.237278 0.558514 1.196623 0.053 Uiso 1 1 calc R U . . .
H25C H -0.114121 0.480564 1.148505 0.053 Uiso 1 1 calc R U . . .

loop_
_atom_site_aniso_label
_atom_site_aniso_U_11
_atom_site_aniso_U_22
_atom_site_aniso_U_33
_atom_site_aniso_U_23
_atom_site_aniso_U_13
_atom_site_aniso_U_12
Re1 0.01135(8) 0.01585(8) 0.01391(8) -0.00353(6) -0.00339(6) 0.00158(5)
S1 0.0126(5) 0.0234(5) 0.0174(5) -0.0032(4) -0.0018(4) 0.0007(4)
O1 0.0230(16) 0.0274(15) 0.0222(15) 0.0034(12) -0.0026(13) -0.0064(13)
N1 0.0136(16) 0.0170(15) 0.0147(16) -0.0043(13) -0.0018(13) -0.0005(12)
C1 0.0161(19) 0.0103(16) 0.0171(19) -0.0039(14) -0.0054(16) -0.0014(14)
S2 0.0193(5) 0.0322(5) 0.0257(6) -0.0074(4) -0.0043(4) 0.0014(4)
O2 0.0250(16) 0.0444(17) 0.0347(17) -0.0243(15) -0.0125(14) 0.0189(14)
N2 0.0119(16) 0.0251(16) 0.0141(16) -0.0023(13) -0.0010(13) 0.0022(13)
C2 0.0098(18) 0.0244(19) 0.0109(18) 0.0024(15) 0.0010(15) -0.0024(15)
O3 0.0382(18) 0.0315(16) 0.0243(16) -0.0109(13) -0.0188(14) 0.0115(13)
N3 0.0103(16) 0.0260(17) 0.0202(17) -0.0025(14) -0.0031(14) 0.0017(13)
C3 0.0124(19) 0.0231(19) 0.019(2) -0.0039(16) -0.0054(16) -0.0024(15)
O4 0.0297(17) 0.0345(16) 0.0298(17) -0.0147(13) -0.0071(14) 0.0020(13)
N4 0.0113(16) 0.0179(15) 0.0141(15) -0.0035(13) -0.0031(13) 0.0014(12)
C4 0.022(2) 0.026(2) 0.021(2) -0.0057(17) -0.0076(17) -0.0083(16)
N5 0.0119(16) 0.0172(15) 0.0127(15) -0.0038(12) -0.0075(13) 0.0029(12)
C5 0.019(2) 0.032(2) 0.015(2) 0.0020(17) -0.0069(17) -0.0005(17)
N6 0.0135(16) 0.0148(14) 0.0185(16) -0.0053(13) -0.0089(13) 0.0021(12)
C6 0.017(2) 0.0215(19) 0.021(2) 0.0019(16) -0.0014(16) -0.0004(15)
C7 0.0109(19) 0.0248(19) 0.0176(19) -0.0058(16) -0.0020(16) 0.0019(15)
C8 0.022(2) 0.021(2) 0.041(3) -0.0039(18) -0.014(2) 0.0005(17)
C9 0.033(3) 0.035(2) 0.032(3) 0.002(2) -0.023(2) -0.0032(19)
C10 0.026(2) 0.025(2) 0.024(2) -0.0084(17) -0.0046(19) 0.0034(17)
C11 0.021(2) 0.0151(17) 0.0170(19) -0.0021(15) -0.0081(16) -0.0011(15)
C12 0.024(2) 0.0184(18) 0.022(2) -0.0102(16) -0.0109(18) 0.0068(16)
C13 0.022(2) 0.027(2) 0.021(2) -0.0078(17) -0.0074(18) 0.0117(17)
C14 0.016(2) 0.0224(19) 0.0175(19) -0.0051(16) -0.0039(16) 0.0041(15)
C15 0.0115(18) 0.0159(17) 0.0149(18) 0.0000(15) -0.0067(15) 0.0018(14)
C16 0.0120(19) 0.0208(18) 0.0140(18) -0.0025(15) -0.0062(15) 0.0048(15)
C17 0.013(2) 0.025(2) 0.023(2) -0.0036(17) -0.0055(17) 0.0012(16)
C18 0.017(2) 0.024(2) 0.030(2) 0.0021(17) -0.0089(18) -0.0053(16)
C19 0.026(2) 0.0127(18) 0.037(3) -0.0036(17) -0.014(2) 0.0006(16)
C20 0.021(2) 0.0170(18) 0.023(2) -0.0033(16) -0.0086(17) 0.0023(15)
C21 0.019(2) 0.026(2) 0.0152(19) -0.0051(17) -0.0047(17) 0.0072(17)
C22 0.016(2) 0.029(2) 0.017(2) -0.0051(17) -0.0089(17) -0.0018(17)
C23 0.015(2) 0.0141(17) 0.025(2) -0.0058(16) -0.0030(17) 0.0045(15)
C24 0.037(3) 0.027(2) 0.037(3) -0.009(2) -0.003(2) 0.0021(19)
C25 0.040(3) 0.043(3) 0.020(2) -0.006(2) 0.001(2) 0.002(2)

loop_
_atom_type_symbol
_atom_type_description
_atom_type_scat_dispersion_real
_atom_type_scat_dispersion_imag
_atom_type_scat_source
C C 0.0033 0.0016 'International Tables Vol C Tables 4.2.6.8 and 6.1.1.4'
H H 0.0000 0.0000 'International Tables Vol C Tables 4.2.6.8 and 6.1.1.4'
N N 0.0061 0.0033 'International Tables Vol C Tables 4.2.6.8 and 6.1.1.4'
O O 0.0106 0.0060 'International Tables Vol C Tables 4.2.6.8 and 6.1.1.4'
Re Re -1.0185 7.2310 'International Tables Vol C Tables 4.2.6.8 and 6.1.1.4'
S S 0.1246 0.1234 'International Tables Vol C Tables 4.2.6.8 and 6.1.1.4'

loop_
_geom_angle_atom_site_label_1
_geom_angle_atom_site_label_2
_geom_angle_atom_site_label_3
_geom_angle
_geom_angle_site_symmetry_1
_geom_angle_site_symmetry_3
_geom_angle_publ_flag
C23 Re1 C21 91.16(16) . . ?
C23 Re1 C22 87.78(15) . . ?
C21 Re1 C22 87.84(16) . . ?
C23 Re1 N5 94.45(13) . . ?
C21 Re1 N5 97.98(13) . . ?
C22 Re1 N5 173.70(14) . . ?
C23 Re1 N6 91.68(14) . . ?
C21 Re1 N6 172.40(13) . . ?
C22 Re1 N6 99.30(14) . . ?
N5 Re1 N6 74.77(11) . . ?
C23 Re1 N1 176.35(14) . . ?
C21 Re1 N1 92.34(14) . . ?
C22 Re1 N1 93.37(13) . . ?
N5 Re1 N1 84.05(11) . . ?
N6 Re1 N1 84.73(11) . . ?
C1 N1 N2 108.2(3) . . ?
C1 N1 Re1 131.2(2) . . ?
N2 N1 Re1 120.6(2) . . ?
N4 C1 N1 104.7(3) . . ?
N4 C1 S1 125.5(3) . . ?
N1 C1 S1 129.8(3) . . ?
O4 S2 C24 106.2(2) . . ?
O4 S2 C25 105.55(19) . . ?
C24 S2 C25 97.4(2) . . ?
N3 N2 N1 110.4(3) . . ?
C3 C2 C7 123.0(3) . . ?
C3 C2 N4 118.7(3) . . ?
C7 C2 N4 118.3(3) . . ?
N2 N3 N4 105.8(3) . . ?
C2 C3 C4 117.5(3) . . ?
C2 C3 C8 121.3(3) . . ?
C4 C3 C8 121.2(3) . . ?
C1 N4 N3 110.8(3) . . ?
C1 N4 C2 130.0(3) . . ?
N3 N4 C2 119.2(3) . . ?
C5 C4 C3 121.7(4) . . ?
C15 N5 C11 118.5(3) . . ?
C15 N5 Re1 117.2(2) . . ?
C11 N5 Re1 124.3(3) . . ?
C4 C5 C6 118.8(3) . . ?
C4 C5 C9 120.8(4) . . ?
C6 C5 C9 120.3(3) . . ?
C20 N6 C16 118.6(3) . . ?
C20 N6 Re1 124.4(3) . . ?
C16 N6 Re1 117.0(2) . . ?
C5 C6 C7 121.5(3) . . ?
C6 C7 C2 117.5(3) . . ?
C6 C7 C10 121.0(3) . . ?
C2 C7 C10 121.5(3) . . ?
N5 C11 C12 122.3(4) . . ?
C11 C12 C13 119.6(3) . . ?
C12 C13 C14 118.6(4) . . ?
C15 C14 C13 119.5(4) . . ?
N5 C15 C14 121.5(3) . . ?
N5 C15 C16 115.5(3) . . ?
C14 C15 C16 123.0(3) . . ?
N6 C16 C17 121.6(3) . . ?
N6 C16 C15 115.4(3) . . ?
C17 C16 C15 123.0(3) . . ?
C16 C17 C18 119.0(4) . . ?
C19 C18 C17 119.3(4) . . ?
C18 C19 C20 119.3(3) . . ?
N6 C20 C19 122.2(4) . . ?
O1 C21 Re1 177.4(3) . . ?
O2 C22 Re1 176.9(3) . . ?
O3 C23 Re1 178.1(3) . . ?

loop_
_geom_bond_atom_site_label_1
_geom_bond_atom_site_label_2
_geom_bond_distance
_geom_bond_site_symmetry_2
_geom_bond_publ_flag
Re1 C23 1.913(4) . ?
Re1 C21 1.923(4) . ?
Re1 C22 1.929(4) . ?
Re1 N5 2.174(3) . ?
Re1 N6 2.178(3) . ?
Re1 N1 2.180(3) . ?
S1 C1 1.688(4) . ?
O1 C21 1.158(5) . ?
N1 C1 1.353(5) . ?
N1 N2 1.365(4) . ?
C1 N4 1.349(5) . ?
S2 O4 1.500(3) . ?
S2 C24 1.772(5) . ?
S2 C25 1.784(4) . ?
O2 C22 1.151(5) . ?
N2 N3 1.290(4) . ?
C2 C3 1.385(5) . ?
C2 C7 1.396(5) . ?
C2 N4 1.448(4) . ?
O3 C23 1.162(5) . ?
N3 N4 1.373(4) . ?
C3 C4 1.392(5) . ?
C3 C8 1.513(5) . ?
C4 C5 1.389(5) . ?
N5 C15 1.353(5) . ?
N5 C11 1.359(4) . ?
C5 C6 1.392(6) . ?
C5 C9 1.519(5) . ?
N6 C20 1.349(5) . ?
N6 C16 1.358(5) . ?
C6 C7 1.392(5) . ?
C7 C10 1.507(5) . ?
C11 C12 1.372(5) . ?
C12 C13 1.381(6) . ?
C13 C14 1.392(5) . ?
C14 C15 1.389(5) . ?
C15 C16 1.476(5) . ?
C16 C17 1.387(5) . ?
C17 C18 1.389(5) . ?
C18 C19 1.378(6) . ?
C19 C20 1.380(6) . ?
